data_4323992
loop_
_publ_author_name
'Giuseppe Fachinetti'
'Tiziana Funaioli'
'Lorenzo Lecci'
'Fabio Marchetti'

_publ_section_title
;
 Ru3(CO)12 in Acidic Media. Intermediates of the Acid-Cocatalyzed
 Water-Gas Shift Reaction (WGSR)
;
_journal_name_full 'Inorganic Chemistry'
_journal_page_first 7217
_journal_page_last 7224
_journal_paper_doi 10.1021/ic960630v
_journal_volume 35
_journal_year 1996
_chemical_formula_moiety fac-Ru(OCOCF3)2(CO)3[(CH3)2CHOH]
_chemical_formula_sum 'C10 H8 F6 O8 Ru'
_chemical_formula_weight 471.23
_chemical_name_systematic
; 
 ? 
;
_space_group_IT_number 14
_symmetry_cell_setting monoclinic
_symmetry_space_group_name_Hall '-P 2ybc'
_symmetry_space_group_name_H-M 'P 1 21/c 1'
_atom_sites_solution_hydrogens geom
_atom_sites_solution_primary direct
_atom_sites_solution_secondary difmap
_audit_creation_method SHELXL
_cell_angle_alpha 90.00
_cell_angle_beta 107.76(2)
_cell_angle_gamma 90.00
_cell_formula_units_Z 4
_cell_length_a 12.486(2)
_cell_length_b 10.228(2)
_cell_length_c 12.286(2)
_cell_measurement_reflns_used 13
_cell_measurement_temperature 293(2)
_cell_measurement_theta_max 9.6
_cell_measurement_theta_min 8.9
_cell_volume 1494.2(5)
_computing_cell_refinement 'Siemens XSCANS'
_computing_data_collection 'Siemens XSCANS'
_computing_data_reduction 'Siemens SHELXTL'
_computing_molecular_graphics 'Siemens SHELXTL'
_computing_publication_material 'Siemens SHELXTL'
_computing_structure_refinement 'Siemens SHELXTL'
_computing_structure_solution 'Siemens SHELXTL'
_diffrn_ambient_temperature 293(2)
_diffrn_measurement_device 'Siemens P4'
_diffrn_measurement_method '2q\w scans'
_diffrn_radiation_monochromator graphite
_diffrn_radiation_source 'sealed tube'
_diffrn_radiation_type MoK\a
_diffrn_radiation_wavelength 0.71073
_diffrn_reflns_av_R_equivalents 0.0566
_diffrn_reflns_av_sigmaI/netI 0.0968
_diffrn_reflns_limit_h_max 12
_diffrn_reflns_limit_h_min -12
_diffrn_reflns_limit_k_max 1
_diffrn_reflns_limit_k_min -10
_diffrn_reflns_limit_l_max 12
_diffrn_reflns_limit_l_min -1
_diffrn_reflns_number 2134
_diffrn_reflns_theta_max 20.99
_diffrn_reflns_theta_min 2.63
_diffrn_standards_decay_% 0
_diffrn_standards_interval_count 97
_diffrn_standards_number 3
_exptl_absorpt_coefficient_mu 1.159
_exptl_absorpt_correction_type none
_exptl_crystal_colour 'Milky colourless'
_exptl_crystal_density_diffrn 2.095
_exptl_crystal_description Prism
_exptl_crystal_F_000 920
_exptl_crystal_size_max '0.25 mm'
_exptl_crystal_size_mid '0.25 mm'
_exptl_crystal_size_min '0.08 mm'
_refine_diff_density_max 1.212
_refine_diff_density_min -0.981
_refine_diff_density_rms 0.167
_refine_ls_extinction_method none
_refine_ls_goodness_of_fit_all 1.069
_refine_ls_goodness_of_fit_obs 1.143
_refine_ls_matrix_type full
_refine_ls_number_parameters 150
_refine_ls_number_reflns 1596
_refine_ls_number_restraints 16
_refine_ls_restrained_S_all 1.065
_refine_ls_restrained_S_obs 1.134
_refine_ls_R_factor_all 0.1633
_refine_ls_R_factor_obs 0.0890
_refine_ls_shift/esd_max -0.240
_refine_ls_shift/esd_mean 0.011
_refine_ls_structure_factor_coef Fsqd
_refine_ls_weighting_details 'w=1/[\s^2^(Fo^2^)+(0.1454P)^2^+15.3777P] where P=(Fo^2^+2Fc^2^)/3'
_refine_ls_weighting_scheme calc
_refine_ls_wR_factor_all 0.2865
_refine_ls_wR_factor_obs 0.2200
_reflns_number_observed 869
_reflns_number_total 1596
_reflns_observed_criterion >2sigma(I)
_cod_data_source_file ic960630v_2.cif
_cod_data_source_block rom
_cod_depositor_comments
;
The following automatic conversions were performed:

'_refine_ls_weighting_scheme' value 'calc
w=1/[\s^2^(Fo^2^)+(0.1454P)^2^+15.3777P] where P=(Fo^2^+2Fc^2^)/3'
was changed to 'calc'. New tag '_refine_ls_weighting_details' was
created. The value of the new tag was set to
'w=1/[\s^2^(Fo^2^)+(0.1454P)^2^+15.3777P] where P=(Fo^2^+2Fc^2^)/3'.

Automatic conversion script
Id: cif_fix_values 3143 2015-03-26 13:38:13Z robertas 
;
_cod_original_sg_symbol_H-M 'P 1 21/c 1 '
_cod_database_code 4323992

loop_
_symmetry_equiv_pos_as_xyz
'x, y, z'
'-x, y+1/2, -z+1/2'
'-x, -y, -z'
'x, -y-1/2, z-1/2'

loop_
_atom_site_aniso_label
_atom_site_aniso_U_11
_atom_site_aniso_U_22
_atom_site_aniso_U_33
_atom_site_aniso_U_23
_atom_site_aniso_U_13
_atom_site_aniso_U_12
Ru 0.0820(14) 0.0548(12) 0.0621(13) -0.0045(12) 0.0347(10) 0.0008(12)
C1 0.091(20) 0.057(16) 0.075(18) 0.005(16) 0.041(16) 0.013(17)
O1 0.108(15) 0.096(15) 0.091(14) -0.029(13) 0.033(13) -0.004(14)
C2 0.119(22) 0.067(17) 0.095(20) -0.001(15) 0.074(19) 0.014(17)
O2 0.104(14) 0.102(15) 0.086(13) -0.032(12) 0.039(12) -0.015(12)
C3 0.126(25) 0.056(18) 0.092(20) 0.011(16) 0.063(18) -0.007(18)
O3 0.147(18) 0.065(14) 0.124(17) -0.004(12) 0.076(14) 0.000(12)
O4 0.093(11) 0.045(10) 0.094(12) -0.006(9) 0.063(10) 0.004(9)
O5 0.095(13) 0.082(13) 0.175(20) 0.009(13) 0.076(15) 0.012(11)
C4 0.099(21) 0.067(19) 0.064(15) -0.020(13) 0.033(15) 0.002(16)
O6 0.081(11) 0.070(11) 0.076(11) 0.009(10) 0.031(9) 0.012(10)
O7 0.097(14) 0.094(14) 0.091(13) -0.018(12) 0.043(11) -0.016(11)
C6 0.077(19) 0.052(16) 0.082(19) 0.007(15) 0.013(17) 0.000(14)
O8 0.117(13) 0.066(10) 0.091(12) -0.010(9) 0.068(11) 0.025(10)

loop_
_atom_site_label
_atom_site_type_symbol
_atom_site_fract_x
_atom_site_fract_y
_atom_site_fract_z
_atom_site_U_iso_or_equiv
_atom_site_thermal_displace_type
_atom_site_occupancy
_atom_site_calc_flag
_atom_site_refinement_flags
_atom_site_disorder_group
Ru Ru 0.6775(2) 0.1232(2) 0.2584(2) 0.0634(8) Uani 1 d . .
C1 C 0.5400(24) 0.1076(25) 0.1454(23) 0.071(7) Uani 1 d . .
O1 O 0.4540(18) 0.1038(20) 0.0742(17) 0.098(6) Uani 1 d . .
C2 C 0.6006(24) 0.1870(25) 0.3543(24) 0.084(8) Uani 1 d . .
O2 O 0.5514(15) 0.2201(19) 0.4163(15) 0.095(6) Uani 1 d . .
C3 C 0.6673(24) -0.0512(29) 0.3103(25) 0.085(8) Uani 1 d . .
O3 O 0.6671(18) -0.1512(19) 0.3437(18) 0.104(7) Uani 1 d . .
O4 O 0.7143(13) 0.2985(14) 0.2025(13) 0.069(5) Uani 1 d . .
O5 O 0.5780(16) 0.4259(18) 0.2300(20) 0.110(7) Uani 1 d . .
C4 C 0.6651(13) 0.4087(14) 0.2045(12) 0.075(7) Uani 1 d D .
C5A C 0.7246(13) 0.5254(14) 0.1687(12) 0.135 Uiso 0.570(14) d PRD 1
F1A F 0.6669(13) 0.6333(14) 0.1695(12) 0.135 Uiso 0.570(14) d PR 1
F2A F 0.7313(13) 0.5052(14) 0.0648(12) 0.135 Uiso 0.570(14) d PR 1
F3A F 0.8268(13) 0.5377(14) 0.2411(12) 0.135 Uiso 0.570(14) d PR 1
C5B C 0.7246(13) 0.5254(14) 0.1687(12) 0.135 Uiso 0.430(14) d PRD 2
F1B F 0.8164(13) 0.4842(14) 0.1474(12) 0.135 Uiso 0.430(14) d PR 2
F2B F 0.7521(13) 0.6122(14) 0.2521(12) 0.135 Uiso 0.430(14) d PR 2
F3B F 0.6565(13) 0.5798(14) 0.0759(12) 0.135 Uiso 0.430(14) d PR 2
O6 O 0.8370(13) 0.1389(16) 0.3719(13) 0.074(4) Uani 1 d . .
O7 O 0.7953(15) 0.2874(19) 0.4809(15) 0.091(6) Uani 1 d . .
C6 C 0.8638(9) 0.2204(15) 0.4559(13) 0.073(7) Uani 1 d D .
C7A C 0.9899(9) 0.2311(15) 0.5262(13) 0.131 Uiso 0.583(14) d PRD 3
F4A F 1.0493(9) 0.1500(15) 0.4840(13) 0.131 Uiso 0.583(14) d PR 3
F5A F 1.0027(9) 0.2004(15) 0.6338(13) 0.131 Uiso 0.583(14) d PR 3
F6A F 1.0249(9) 0.3520(15) 0.5207(13) 0.131 Uiso 0.583(14) d PR 3
C7B C 0.9899(9) 0.2311(15) 0.5262(13) 0.131 Uiso 0.417(14) d PRD 4
F4B F 1.0020(9) 0.3182(15) 0.6084(13) 0.131 Uiso 0.417(14) d PR 4
F5B F 1.0486(9) 0.2679(15) 0.4585(13) 0.131 Uiso 0.417(14) d PR 4
F6B F 1.0263(9) 0.1163(15) 0.5716(13) 0.131 Uiso 0.417(14) d PR 4
O8 O 0.7626(14) 0.0651(15) 0.1438(13) 0.084(5) Uani 1 d D .
C8A C 0.8174(31) -0.0575(29) 0.1545(36) 0.100 Uiso 0.49(3) d PD 5
C9A C 0.8245(52) -0.1199(52) 0.2661(50) 0.150 Uiso 0.49(3) d PD 5
C10A C 0.9337(36) -0.0403(60) 0.1467(60) 0.150 Uiso 0.49(3) d PD 5
C8B C 0.8464(28) -0.0279(31) 0.1497(34) 0.100 Uiso 0.51(3) d PD 6
C9B C 0.7971(50) -0.1552(30) 0.1039(53) 0.150 Uiso 0.51(3) d PD 6
C10B C 0.9271(40) -0.0413(55) 0.2647(45) 0.150 Uiso 0.51(3) d PD 6

loop_
_atom_type_symbol
_atom_type_description
_atom_type_scat_dispersion_real
_atom_type_scat_dispersion_imag
_atom_type_scat_source
C C 0.0033 0.0016 'International Tables Vol C Tables 4.2.6.8 and 6.1.1.4'
H H 0.0000 0.0000 'International Tables Vol C Tables 4.2.6.8 and 6.1.1.4'
O O 0.0106 0.0060 'International Tables Vol C Tables 4.2.6.8 and 6.1.1.4'
F F 0.0171 0.0103 'International Tables Vol C Tables 4.2.6.8 and 6.1.1.4'
Ru Ru -1.2594 0.8363 'International Tables Vol C Tables 4.2.6.8 and 6.1.1.4'

loop_
_geom_angle_atom_site_label_1
_geom_angle_atom_site_label_2
_geom_angle_atom_site_label_3
_geom_angle
_geom_angle_site_symmetry_1
_geom_angle_site_symmetry_3
_geom_angle_publ_flag
C2 Ru C1 88.0(12) . . ?
C2 Ru C3 90.9(11) . . ?
C1 Ru C3 91.6(12) . . ?
C2 Ru O4 96.9(9) . . ?
C1 Ru O4 94.4(9) . . ?
C3 Ru O4 170.3(9) . . ?
C2 Ru O6 97.1(10) . . ?
C1 Ru O6 174.7(8) . . ?
C3 Ru O6 89.8(10) . . ?
O4 Ru O6 83.6(6) . . ?
C2 Ru O8 175.6(9) . . ?
C1 Ru O8 90.9(9) . . ?
C3 Ru O8 93.4(9) . . ?
O4 Ru O8 79.0(6) . . ?
O6 Ru O8 83.9(6) . . ?
O1 C1 Ru 176.9(25) . . ?
O2 C2 Ru 176.3(23) . . ?
O3 C3 Ru 176.3(29) . . ?
C4 O4 Ru 127.7(10) . . ?
O5 C4 O4 126.3(14) . . ?
O5 C4 C5B 120.2(11) . . ?
O4 C4 C5B 113.5(8) . . ?
O5 C4 C5A 120.2(11) . . ?
O4 C4 C5A 113.5(8) . . ?
F3A C5A F2A 109.5 . . ?
F3A C5A F1A 109.5 . . ?
F2A C5A F1A 109.5 . . ?
F3A C5A C4 109.5 . . ?
F2A C5A C4 109.5 . . ?
F1A C5A C4 109.5 . . ?
F1B C5B F3B 109.5 . . ?
F1B C5B F2B 109.5 . . ?
F3B C5B F2B 109.5 . . ?
F1B C5B C4 109.5 . . ?
F3B C5B C4 109.5 . . ?
F2B C5B C4 109.5 . . ?
C6 O6 Ru 123.6(11) . . ?
O7 C6 O6 122.8(14) . . ?
O7 C6 C7B 119.7(10) . . ?
O6 C6 C7B 117.5(8) . . ?
O7 C6 C7A 119.7(10) . . ?
O6 C6 C7A 117.5(8) . . ?
F5A C7A F6A 109.5 . . ?
F5A C7A F4A 109.5 . . ?
F6A C7A F4A 109.5 . . ?
F5A C7A C6 109.5 . . ?
F6A C7A C6 109.5 . . ?
F4A C7A C6 109.5 . . ?
F4B C7B F6B 109.5 . . ?
F4B C7B F5B 109.5 . . ?
F6B C7B F5B 109.5 . . ?
F4B C7B C6 109.5 . . ?
F6B C7B C6 109.5 . . ?
F5B C7B C6 109.5 . . ?
C8B O8 Ru 133.1(19) . . ?
C8A O8 Ru 121.3(18) . . ?
O8 C8A C9A 110.9(20) . . ?
O8 C8A C10A 110.0(20) . . ?
C9A C8A C10A 108.8(19) . . ?
O8 C8B C10B 113.3(21) . . ?
O8 C8B C9B 111.2(20) . . ?
C10B C8B C9B 111.6(20) . . ?

loop_
_geom_bond_atom_site_label_1
_geom_bond_atom_site_label_2
_geom_bond_distance
_geom_bond_site_symmetry_2
_geom_bond_publ_flag
Ru C2 1.85(3) . ?
Ru C1 1.86(3) . ?
Ru C3 1.91(3) . ?
Ru O4 2.021(15) . ?
Ru O6 2.06(2) . ?
Ru O8 2.092(13) . ?
C1 O1 1.16(3) . ?
C2 O2 1.17(2) . ?
C3 O3 1.10(3) . ?
O4 C4 1.29(2) . ?
O5 C4 1.23(2) . ?
C4 C5B 1.54 . ?
C4 C5A 1.54 . ?
C5A F3A 1.32 . ?
C5A F2A 1.32 . ?
C5A F1A 1.32 . ?
C5B F1B 1.32 . ?
C5B F3B 1.32 . ?
C5B F2B 1.32 . ?
O6 C6 1.29(2) . ?
O7 C6 1.21(2) . ?
C6 C7B 1.55 . ?
C6 C7A 1.55 . ?
C7A F5A 1.32 . ?
C7A F6A 1.32 . ?
C7A F4A 1.32 . ?
C7B F4B 1.32 . ?
C7B F6B 1.32 . ?
C7B F5B 1.32 . ?
O8 C8B 1.40(2) . ?
O8 C8A 1.42(2) . ?
C8A C9A 1.49(2) . ?
C8A C10A 1.49(2) . ?
C8B C10B 1.47(2) . ?
C8B C9B 1.48(2) . ?
